data_4116616
loop_
_publ_author_name
'Kee-Chan Kim'
'Michael T. Pope'
'Gennaro J. Gama'
'Michael H. Dickman'

_publ_section_title
;
 Slow Proton Exchange in Aqueous Solution. Consequences of Protonation and
 Hydration within the Central Cavity of Preyssler Anion Derivatives,
 [|M(H2O)|@P5W30O110]n-
;
_journal_name_full 'Journal of the American Chemical Society'
_journal_page_first 11164
_journal_page_last 11170
_journal_paper_doi 10.1021/ja992105b
_journal_volume 121
_journal_year 1999
_chemical_formula_sum 'H96 N12 O134 P5 W30 Y'
_chemical_formula_weight 8168.15
_chemical_name_systematic
; 
 ? 
;
_space_group_IT_number 14
_symmetry_cell_setting monoclinic
_symmetry_space_group_name_Hall '-P 2ybc'
_symmetry_space_group_name_H-M 'P 1 21/c 1'
_atom_sites_solution_hydrogens geom
_atom_sites_solution_primary direct
_atom_sites_solution_secondary difmap
_audit_creation_method SHELXL-97
_cell_angle_alpha 90.00
_cell_angle_beta 104.1420(10)
_cell_angle_gamma 90.00
_cell_formula_units_Z 4
_cell_length_a 17.52550(10)
_cell_length_b 21.0554(2)
_cell_length_c 35.5201(3)
_cell_measurement_reflns_used 8192
_cell_measurement_temperature 173(2)
_cell_measurement_theta_max 28.54
_cell_measurement_theta_min 1.13
_cell_volume 12709.91(19)
_computing_cell_refinement 'SAINT (Siemens, 1996)'
_computing_data_collection 'SMART (Siemens, 1996)'
_computing_data_reduction 'SAINT (Siemens, 1996)'
_computing_molecular_graphics 'Bruker SHELXTL'
_computing_publication_material 'Bruker SHELXTL'
_computing_structure_refinement 'SHELXL-97 (Sheldrick, 1997)'
_computing_structure_solution 'SHELXS-97 (Sheldrick, 1990)'
_diffrn_ambient_temperature 173(2)
_diffrn_measured_fraction_theta_full 0.961
_diffrn_measured_fraction_theta_max 0.961
_diffrn_measurement_device_type 'CCD area detector'
_diffrn_measurement_method '\w scans'
_diffrn_radiation_monochromator graphite
_diffrn_radiation_source 'normal-focus sealed tube'
_diffrn_radiation_type MoK\a
_diffrn_radiation_wavelength 0.71073
_diffrn_reflns_av_R_equivalents 0.0967
_diffrn_reflns_av_sigmaI/netI 0.0723
_diffrn_reflns_limit_h_max 23
_diffrn_reflns_limit_h_min -23
_diffrn_reflns_limit_k_max 28
_diffrn_reflns_limit_k_min -27
_diffrn_reflns_limit_l_max 46
_diffrn_reflns_limit_l_min -46
_diffrn_reflns_number 136241
_diffrn_reflns_theta_full 28.54
_diffrn_reflns_theta_max 28.54
_diffrn_reflns_theta_min 1.13
_diffrn_standards_decay_% none
_exptl_absorpt_coefficient_mu 27.663
_exptl_absorpt_correction_T_max 0.027388
_exptl_absorpt_correction_T_min 0.003960
_exptl_absorpt_correction_type multi-scan
_exptl_absorpt_process_details 'empirical (Blessing, 1995)'
_exptl_crystal_colour colorless
_exptl_crystal_density_diffrn 4.269
_exptl_crystal_description Block
_exptl_crystal_F_000 14344
_exptl_crystal_size_max 0.36
_exptl_crystal_size_mid 0.20
_exptl_crystal_size_min 0.20
_refine_diff_density_max 4.223
_refine_diff_density_min -8.081
_refine_diff_density_rms 0.570
_refine_ls_extinction_method none
_refine_ls_goodness_of_fit_ref 1.067
_refine_ls_hydrogen_treatment mixed
_refine_ls_matrix_type full
_refine_ls_number_parameters 922
_refine_ls_number_reflns 31070
_refine_ls_number_restraints 0
_refine_ls_restrained_S_all 1.067
_refine_ls_R_factor_all 0.0939
_refine_ls_R_factor_gt 0.0627
_refine_ls_shift/su_max 0.002
_refine_ls_shift/su_mean 0.000
_refine_ls_structure_factor_coef Fsqd
_refine_ls_weighting_details 'calc w=1/[\s^2^(Fo^2^)+(0.0441P)^2^+735.0000P] where P=(Fo^2^+2Fc^2^)/3'
_refine_ls_weighting_scheme calc
_refine_ls_wR_factor_gt 0.1428
_refine_ls_wR_factor_ref 0.1593
_reflns_number_gt 22400
_reflns_number_total 31070
_reflns_threshold_expression >2sigma(I)
_cod_data_source_file ja992105b_s6.cif
_cod_data_source_block nyp
_cod_original_cell_volume 12709.91(18)
_cod_database_code 4116616

loop_
_symmetry_equiv_pos_as_xyz
'x, y, z'
'-x, y+1/2, -z+1/2'
'-x, -y, -z'
'x, -y-1/2, z-1/2'

loop_
_atom_site_label
_atom_site_type_symbol
_atom_site_fract_x
_atom_site_fract_y
_atom_site_fract_z
_atom_site_U_iso_or_equiv
_atom_site_adp_type
_atom_site_occupancy
_atom_site_symmetry_multiplicity
_atom_site_calc_flag
_atom_site_refinement_flags
W1 W 0.07455(6) 0.83652(4) 0.71803(3) 0.0403(2) Uani 1 1 d .
W2 W 0.28866(6) 0.82881(4) 0.72100(2) 0.0356(2) Uani 1 1 d .
W3 W 0.49230(6) 0.82511(4) 0.78793(3) 0.0343(2) Uani 1 1 d .
W4 W 0.60358(4) 0.82573(4) 0.89247(3) 0.02840(17) Uani 1 1 d .
W5 W 0.58319(4) 0.83225(4) 0.99562(3) 0.02877(17) Uani 1 1 d .
W6 W 0.43717(5) 0.84050(4) 1.05646(2) 0.03047(18) Uani 1 1 d .
W7 W 0.22100(6) 0.84903(4) 1.05434(2) 0.03332(19) Uani 1 1 d .
W8 W 0.01947(5) 0.85182(5) 0.98727(3) 0.0413(2) Uani 1 1 d .
W9 W -0.09409(5) 0.85033(4) 0.88216(3) 0.0385(2) Uani 1 1 d .
W10 W -0.07197(6) 0.84402(4) 0.78017(3) 0.0400(2) Uani 1 1 d .
W11 W 0.06351(5) 0.68036(4) 0.72098(2) 0.03164(19) Uani 1 1 d .
W12 W 0.27741(6) 0.67207(4) 0.72176(2) 0.03068(18) Uani 1 1 d .
W13 W 0.48204(5) 0.66930(4) 0.78790(3) 0.03184(19) Uani 1 1 d .
W14 W 0.59640(4) 0.66875(4) 0.89160(3) 0.03118(18) Uani 1 1 d .
W15 W 0.57610(5) 0.67567(4) 0.99473(3) 0.03077(18) Uani 1 1 d .
W16 W 0.43440(6) 0.68334(4) 1.05803(2) 0.03288(19) Uani 1 1 d .
W17 W 0.21861(6) 0.69197(4) 1.05666(2) 0.0355(2) Uani 1 1 d .
W18 W 0.01543(5) 0.69568(5) 0.99226(3) 0.0392(2) Uani 1 1 d .
W19 W -0.09735(5) 0.69397(4) 0.88684(3) 0.0352(2) Uani 1 1 d .
W20 W -0.08212(5) 0.68810(4) 0.78400(3) 0.03228(19) Uani 1 1 d .
W21 W 0.21824(4) 0.91714(3) 0.79511(2) 0.01993(14) Uani 1 1 d .
W22 W 0.41993(4) 0.91438(3) 0.86030(2) 0.02156(15) Uani 1 1 d .
W23 W 0.40104(4) 0.92061(3) 0.96221(2) 0.02361(15) Uani 1 1 d .
W24 W 0.18689(5) 0.92685(4) 0.95996(2) 0.02480(16) Uani 1 1 d .
W25 W 0.07352(4) 0.92521(3) 0.85666(2) 0.02087(14) Uani 1 1 d .
W26 W 0.20342(4) 0.59618(3) 0.79851(2) 0.02028(14) Uani 1 1 d .
W27 W 0.40372(4) 0.59253(3) 0.86356(2) 0.02089(14) Uani 1 1 d .
W28 W 0.38339(4) 0.59770(3) 0.96586(2) 0.02194(15) Uani 1 1 d .
W29 W 0.17084(4) 0.60528(4) 0.96423(2) 0.02401(15) Uani 1 1 d .
W30 W 0.06048(4) 0.60352(3) 0.86049(2) 0.02122(14) Uani 1 1 d .
P1 P 0.2066(3) 0.7560(2) 0.78859(12) 0.0196(9) Uani 1 1 d .
P2 P 0.4251(3) 0.7523(2) 0.85974(13) 0.0186(8) Uani 1 1 d .
P3 P 0.4033(3) 0.7582(2) 0.97007(13) 0.0201(9) Uani 1 1 d .
P4 P 0.1726(3) 0.7666(2) 0.96819(13) 0.0220(9) Uani 1 1 d .
P5 P 0.0510(3) 0.7646(2) 0.85561(13) 0.0194(9) Uani 1 1 d .
Y1 Y 0.25891(15) 0.84241(12) 0.88914(8) 0.0292(5) Uani 0.75 1 d P
Y2 Y 0.2480(5) 0.6798(4) 0.8903(2) 0.0321(17) Uani 0.25 1 d P
O1P1 O 0.2207(7) 0.8158(6) 0.8135(4) 0.023(3) Uiso 1 1 d .
O2P1 O 0.1229(7) 0.7590(6) 0.7604(4) 0.021(2) Uiso 1 1 d .
O3P1 O 0.2653(7) 0.7531(5) 0.7622(3) 0.019(2) Uiso 1 1 d .
O4P1 O 0.2134(7) 0.6952(6) 0.8119(4) 0.024(3) Uiso 1 1 d .
O1P2 O 0.3826(8) 0.8126(6) 0.8664(4) 0.027(3) Uiso 1 1 d .
O2P2 O 0.4349(7) 0.7505(6) 0.8177(4) 0.021(2) Uiso 1 1 d .
O3P2 O 0.5085(7) 0.7514(6) 0.8866(3) 0.021(2) Uiso 1 1 d .
O4P2 O 0.3819(7) 0.6931(6) 0.8670(4) 0.022(3) Uiso 1 1 d .
O1P3 O 0.3681(8) 0.8176(6) 0.9483(4) 0.027(3) Uiso 1 1 d .
O2P3 O 0.4923(7) 0.7556(6) 0.9721(4) 0.022(3) Uiso 1 1 d .
O3P3 O 0.3968(7) 0.7620(6) 1.0129(4) 0.024(3) Uiso 1 1 d .
O4P3 O 0.3647(7) 0.6973(6) 0.9510(4) 0.023(3) Uiso 1 1 d .
O1P4 O 0.1952(7) 0.8224(6) 0.9470(4) 0.025(3) Uiso 1 1 d .
O2P4 O 0.2181(7) 0.7685(6) 1.0109(4) 0.024(3) Uiso 1 1 d .
O3P4 O 0.0847(8) 0.7704(6) 0.9686(4) 0.027(3) Uiso 1 1 d .
O4P4 O 0.1878(7) 0.7040(6) 0.9510(4) 0.026(3) Uiso 1 1 d .
O1P5 O 0.1055(7) 0.8217(6) 0.8627(4) 0.024(3) Uiso 1 1 d .
O2P5 O -0.0096(7) 0.7697(6) 0.8809(4) 0.021(2) Uiso 1 1 d .
O3P5 O 0.0036(7) 0.7653(6) 0.8125(4) 0.022(3) Uiso 1 1 d .
O4P5 O 0.0956(7) 0.7027(6) 0.8635(4) 0.025(3) Uiso 1 1 d .
O1Y O 0.2512(9) 0.7400(8) 0.8891(5) 0.019(3) Uiso 0.75 1 d P
O2Y O 0.254(2) 0.781(2) 0.8894(12) 0.013(9) Uiso 0.25 1 d P
O1A O 0.0331(8) 0.8876(7) 0.6819(4) 0.032(3) Uiso 1 1 d .
O1B O 0.1734(8) 0.8290(6) 0.7059(4) 0.027(3) Uiso 1 1 d .
O1C O 0.0391(7) 0.7591(6) 0.6932(4) 0.024(3) Uiso 1 1 d .
O1D O 0.1247(7) 0.8920(6) 0.7573(4) 0.022(3) Uiso 1 1 d .
O2A O 0.3027(8) 0.8789(6) 0.6853(4) 0.031(3) Uiso 1 1 d .
O2B O 0.3962(8) 0.8196(6) 0.7476(4) 0.029(3) Uiso 1 1 d .
O2D O 0.2743(7) 0.8870(6) 0.7599(4) 0.021(2) Uiso 1 1 d .
O3A O 0.5437(8) 0.8739(6) 0.7638(4) 0.031(3) Uiso 1 1 d .
O3B O 0.5708(7) 0.8216(6) 0.8359(4) 0.026(3) Uiso 1 1 d .
O3C O 0.5231(8) 0.7458(6) 0.7716(4) 0.029(3) Uiso 1 1 d .
O3D O 0.4398(7) 0.8845(6) 0.8137(4) 0.024(3) Uiso 1 1 d .
O4A O 0.6814(7) 0.8753(6) 0.8942(4) 0.026(3) Uiso 1 1 d .
O4B O 0.6084(8) 0.8228(6) 0.9464(4) 0.027(3) Uiso 1 1 d .
O4C O 0.6569(7) 0.7460(6) 0.8935(4) 0.022(3) Uiso 1 1 d .
O4D O 0.5185(7) 0.8853(6) 0.8868(4) 0.024(3) Uiso 1 1 d .
O5A O 0.6602(8) 0.8804(6) 1.0164(4) 0.028(3) Uiso 1 1 d .
O5B O 0.5319(8) 0.8326(6) 1.0372(4) 0.026(3) Uiso 1 1 d .
O5C O 0.6328(7) 0.7534(6) 1.0122(4) 0.026(3) Uiso 1 1 d .
O5D O 0.5050(7) 0.8897(6) 0.9700(4) 0.026(3) Uiso 1 1 d .
O6A O 0.4758(8) 0.8905(6) 1.0933(4) 0.029(3) Uiso 1 1 d .
O6B O 0.3323(8) 0.8386(6) 1.0629(4) 0.029(3) Uiso 1 1 d .
O6C O 0.4621(8) 0.7631(6) 1.0838(4) 0.028(3) Uiso 1 1 d .
O6D O 0.4030(7) 0.8962(6) 1.0138(4) 0.022(3) Uiso 1 1 d .
O7A O 0.2214(8) 0.9026(7) 1.0902(4) 0.033(3) Uiso 1 1 d .
O7B O 0.1095(8) 0.8479(7) 1.0326(4) 0.032(3) Uiso 1 1 d .
O7C O 0.2165(8) 0.7725(7) 1.0822(4) 0.032(3) Uiso 1 1 d .
O7D O 0.2273(7) 0.9045(6) 1.0122(4) 0.025(3) Uiso 1 1 d .
O8A O -0.0306(9) 0.9069(7) 1.0072(5) 0.039(3) Uiso 1 1 d .
O8B O -0.0525(8) 0.8455(7) 0.9374(4) 0.031(3) Uiso 1 1 d .
O8C O -0.0209(8) 0.7765(6) 1.0053(4) 0.029(3) Uiso 1 1 d .
O8D O 0.0849(8) 0.9045(6) 0.9647(4) 0.028(3) Uiso 1 1 d .
O9A O -0.1630(8) 0.9069(6) 0.8821(4) 0.031(3) Uiso 1 1 d .
O9B O -0.1120(8) 0.8440(6) 0.8273(4) 0.030(3) Uiso 1 1 d .
O9C O -0.1509(7) 0.7747(6) 0.8846(4) 0.026(3) Uiso 1 1 d .
O9D O -0.0061(8) 0.9007(6) 0.8812(4) 0.029(3) Uiso 1 1 d .
O10A O -0.1404(8) 0.8978(7) 0.7552(4) 0.031(3) Uiso 1 1 d .
O10B O -0.0128(8) 0.8332(7) 0.7427(4) 0.032(3) Uiso 1 1 d .
O10C O -0.1279(7) 0.7674(6) 0.7647(4) 0.022(3) Uiso 1 1 d .
O10D O 0.0059(7) 0.8998(6) 0.8080(4) 0.026(3) Uiso 1 1 d .
O11A O 0.0180(7) 0.6289(6) 0.6847(4) 0.026(3) Uiso 1 1 d .
O11B O 0.1652(7) 0.6799(6) 0.7074(4) 0.026(3) Uiso 1 1 d .
O11D O 0.1128(7) 0.6237(6) 0.7604(4) 0.024(3) Uiso 1 1 d .
O12A O 0.2868(8) 0.6183(6) 0.6869(4) 0.029(3) Uiso 1 1 d .
O12B O 0.3874(8) 0.6775(6) 0.7478(4) 0.028(3) Uiso 1 1 d .
O12C O 0.2897(7) 0.7500(6) 0.6954(4) 0.022(3) Uiso 1 1 d .
O12D O 0.2617(7) 0.6186(6) 0.7618(4) 0.021(2) Uiso 1 1 d .
O13A O 0.5283(8) 0.6153(7) 0.7655(4) 0.032(3) Uiso 1 1 d .
O13B O 0.5649(8) 0.6725(6) 0.8368(4) 0.029(3) Uiso 1 1 d .
O13D O 0.4285(7) 0.6176(6) 0.8168(4) 0.023(3) Uiso 1 1 d .
O14A O 0.6704(8) 0.6137(6) 0.8963(4) 0.029(3) Uiso 1 1 d .
O14B O 0.6044(7) 0.6783(6) 0.9474(4) 0.026(3) Uiso 1 1 d .
O14D O 0.5093(7) 0.6160(6) 0.8897(4) 0.023(3) Uiso 1 1 d .
O15A O 0.6481(8) 0.6234(6) 1.0186(4) 0.027(3) Uiso 1 1 d .
O15B O 0.5274(7) 0.6834(6) 1.0388(4) 0.026(3) Uiso 1 1 d .
O15D O 0.4911(7) 0.6223(6) 0.9737(4) 0.022(3) Uiso 1 1 d .
O16A O 0.4655(8) 0.6324(6) 1.0967(4) 0.028(3) Uiso 1 1 d .
O16B O 0.3283(8) 0.6954(6) 1.0649(4) 0.029(3) Uiso 1 1 d .
O16D O 0.3918(7) 0.6278(6) 1.0174(4) 0.023(3) Uiso 1 1 d .
O17A O 0.2128(8) 0.6423(7) 1.0953(4) 0.033(3) Uiso 1 1 d .
O17B O 0.1056(8) 0.6987(6) 1.0352(4) 0.031(3) Uiso 1 1 d .
O17D O 0.2154(7) 0.6324(6) 1.0161(4) 0.023(3) Uiso 1 1 d .
O18A O -0.0427(9) 0.6473(7) 1.0119(5) 0.040(4) Uiso 1 1 d .
O18B O -0.0566(8) 0.7036(6) 0.9409(4) 0.031(3) Uiso 1 1 d .
O18D O 0.0721(8) 0.6361(6) 0.9699(4) 0.030(3) Uiso 1 1 d .
O19A O -0.1749(8) 0.6450(7) 0.8884(4) 0.035(3) Uiso 1 1 d .
O19B O -0.1206(8) 0.6966(6) 0.8294(4) 0.031(3) Uiso 1 1 d .
O19D O -0.0186(7) 0.6353(6) 0.8846(4) 0.024(3) Uiso 1 1 d .
O20A O -0.1547(8) 0.6383(6) 0.7602(4) 0.030(3) Uiso 1 1 d .
O20B O -0.0220(7) 0.6895(6) 0.7453(4) 0.026(3) Uiso 1 1 d .
O20D O -0.0083(7) 0.6297(6) 0.8129(4) 0.024(3) Uiso 1 1 d .
O21A O 0.2173(8) 0.9952(6) 0.7816(4) 0.027(3) Uiso 1 1 d .
O21E O 0.3086(8) 0.9154(7) 0.8367(4) 0.032(3) Uiso 1 1 d .
O22A O 0.4390(8) 0.9931(6) 0.8547(4) 0.031(3) Uiso 1 1 d .
O22E O 0.3849(8) 0.9170(6) 0.9072(4) 0.031(3) Uiso 1 1 d .
O23A O 0.4201(8) 0.9999(6) 0.9691(4) 0.030(3) Uiso 1 1 d .
O23E O 0.2877(7) 0.9237(6) 0.9509(4) 0.026(3) Uiso 1 1 d .
O24A O 0.1793(8) 1.0069(6) 0.9667(4) 0.028(3) Uiso 1 1 d .
O24E O 0.1509(8) 0.9253(6) 0.9047(4) 0.028(3) Uiso 1 1 d .
O25A O 0.0539(8) 1.0046(6) 0.8524(4) 0.030(3) Uiso 1 1 d .
O25E O 0.1619(8) 0.9224(6) 0.8334(4) 0.028(3) Uiso 1 1 d .
O26A O 0.1951(7) 0.5168(6) 0.7863(4) 0.024(3) Uiso 1 1 d .
O26E O 0.2962(8) 0.5913(6) 0.8377(4) 0.028(3) Uiso 1 1 d .
O27A O 0.4233(8) 0.5131(6) 0.8591(4) 0.029(3) Uiso 1 1 d .
O27E O 0.3772(7) 0.5884(6) 0.9116(4) 0.022(3) Uiso 1 1 d .
O28A O 0.4009(8) 0.5211(6) 0.9782(4) 0.027(3) Uiso 1 1 d .
O28E O 0.2741(8) 0.5964(7) 0.9560(4) 0.031(3) Uiso 1 1 d .
O29A O 0.1560(8) 0.5275(6) 0.9754(4) 0.030(3) Uiso 1 1 d .
O29E O 0.1295(7) 0.5987(6) 0.9095(4) 0.027(3) Uiso 1 1 d .
O30A O 0.0299(8) 0.5259(6) 0.8576(4) 0.029(3) Uiso 1 1 d .
O30E O 0.1448(8) 0.5946(6) 0.8364(4) 0.029(3) Uiso 1 1 d .
O1W O 0.1986(10) 0.4977(8) 0.7053(5) 0.046(4) Uiso 1 1 d .
O2W O 0.4508(8) 0.4951(7) 1.0588(4) 0.034(3) Uiso 1 1 d .
O3W O 0.3920(11) 0.4326(9) 0.9148(6) 0.056(5) Uiso 1 1 d .
O4W O 0.1438(11) 1.0967(9) 0.8179(6) 0.061(5) Uiso 1 1 d .
O5W O 0.1314(11) 0.4260(9) 0.8282(6) 0.054(5) Uiso 1 1 d .
O6W O 0.3921(11) 0.7335(9) 0.6506(6) 0.055(5) Uiso 1 1 d .
O7W O 0.3513(12) 0.9819(9) 1.1322(6) 0.062(5) Uiso 1 1 d .
O8W O 0.7157(12) 0.7626(10) 0.8159(6) 0.066(5) Uiso 1 1 d .
O9W O 0.3617(10) 1.0100(8) 1.0553(5) 0.050(4) Uiso 1 1 d .
O10W O 0.7892(13) 0.7377(11) 0.9602(7) 0.074(6) Uiso 1 1 d .
O11W O 0.0131(12) 1.0148(10) 0.7522(6) 0.068(6) Uiso 1 1 d .
O12W O 0.3592(13) 1.0809(11) 0.9028(7) 0.076(6) Uiso 1 1 d .
O13W O 0.1023(13) 0.5638(11) 0.6382(7) 0.078(6) Uiso 1 1 d .
O14W O 0.2323(12) 0.4796(10) 0.8952(6) 0.065(5) Uiso 1 1 d .
O15W O 0.1221(11) 1.0119(9) 0.7005(6) 0.061(5) Uiso 1 1 d .
O16W O 0.2990(12) 0.5225(10) 1.0573(6) 0.067(5) Uiso 1 1 d .
O17W O -0.3358(15) 0.6535(12) 0.6834(8) 0.091(7) Uiso 1 1 d .
O18W O 0.0401(11) 0.9933(9) 1.0644(6) 0.058(5) Uiso 1 1 d .
O19W O 0.6926(16) 0.9155(13) 0.8178(8) 0.096(8) Uiso 1 1 d .
O20W O 0.3241(16) 0.9717(13) 0.6362(8) 0.100(8) Uiso 1 1 d .
O21W O 0.3790(16) 0.5046(13) 0.7603(9) 0.103(9) Uiso 1 1 d .
O22W O 0.5151(17) 0.8197(14) 0.6806(9) 0.110(9) Uiso 1 1 d .
O23W O 0.4838(19) 0.8816(16) 1.1770(10) 0.124(11) Uiso 1 1 d .
O24W O -0.3051(18) 0.9034(15) 0.7203(9) 0.114(10) Uiso 1 1 d .
O25W O -0.1946(16) 0.9494(14) 0.9533(9) 0.103(9) Uiso 1 1 d .
O26W O -0.212(2) 0.8141(18) 0.6840(12) 0.149(13) Uiso 1 1 d .
O27W O 0.1978(19) 1.0757(15) 0.8973(10) 0.121(10) Uiso 1 1 d .
O28W O 0.672(2) 0.7804(17) 0.7360(11) 0.137(12) Uiso 1 1 d .
O29W O 0.8036(18) 0.8508(14) 1.0027(9) 0.112(10) Uiso 1 1 d .
O30W O 0.413(2) 0.9892(19) 0.7505(12) 0.157(14) Uiso 1 1 d .
O31W O 0.474(2) 0.9433(19) 0.6835(12) 0.156(14) Uiso 1 1 d .
O32W O 0.110(2) 0.786(2) 1.1271(12) 0.160(15) Uiso 1 1 d .
O33W O 0.792(3) 0.607(2) 0.9925(13) 0.174(16) Uiso 1 1 d .
O34W O 0.6431(19) 0.6670(15) 1.1422(10) 0.119(10) Uiso 1 1 d .
O35W O -0.033(2) 0.5168(19) 0.9594(12) 0.158(14) Uiso 1 1 d .

loop_
_atom_site_aniso_label
_atom_site_aniso_U_11
_atom_site_aniso_U_22
_atom_site_aniso_U_33
_atom_site_aniso_U_23
_atom_site_aniso_U_13
_atom_site_aniso_U_12
W1 0.0554(6) 0.0200(4) 0.0294(4) 0.0025(3) -0.0204(4) -0.0019(4)
W2 0.0685(6) 0.0217(4) 0.0214(4) -0.0019(3) 0.0203(4) -0.0081(4)
W3 0.0558(5) 0.0251(4) 0.0292(4) -0.0065(3) 0.0240(4) -0.0137(4)
W4 0.0210(3) 0.0211(4) 0.0426(5) -0.0037(3) 0.0070(3) -0.0033(3)
W5 0.0227(4) 0.0214(4) 0.0380(5) -0.0006(3) -0.0006(3) -0.0012(3)
W6 0.0448(5) 0.0276(4) 0.0157(4) -0.0021(3) 0.0010(3) -0.0076(3)
W7 0.0479(5) 0.0357(4) 0.0173(4) -0.0063(3) 0.0098(3) -0.0092(4)
W8 0.0309(4) 0.0410(5) 0.0581(6) -0.0227(4) 0.0225(4) -0.0053(4)
W9 0.0226(4) 0.0313(4) 0.0639(6) -0.0160(4) 0.0146(4) -0.0011(3)
W10 0.0436(5) 0.0219(4) 0.0384(5) -0.0031(3) -0.0210(4) 0.0055(3)
W11 0.0410(5) 0.0205(4) 0.0241(4) -0.0008(3) -0.0101(3) -0.0028(3)
W12 0.0513(5) 0.0220(4) 0.0227(4) 0.0002(3) 0.0165(4) 0.0043(3)
W13 0.0472(5) 0.0236(4) 0.0320(4) 0.0051(3) 0.0237(4) 0.0093(3)
W14 0.0206(3) 0.0217(4) 0.0493(5) 0.0073(3) 0.0047(3) 0.0017(3)
W15 0.0231(4) 0.0209(4) 0.0423(5) 0.0016(3) -0.0036(3) 0.0007(3)
W16 0.0525(5) 0.0261(4) 0.0152(4) 0.0007(3) -0.0011(3) 0.0100(4)
W17 0.0552(5) 0.0351(4) 0.0151(4) 0.0049(3) 0.0067(4) 0.0154(4)
W18 0.0333(4) 0.0440(5) 0.0473(5) 0.0242(4) 0.0231(4) 0.0130(4)
W19 0.0246(4) 0.0338(4) 0.0511(5) 0.0186(4) 0.0166(4) 0.0053(3)
W20 0.0309(4) 0.0236(4) 0.0328(4) 0.0055(3) -0.0106(3) -0.0061(3)
W21 0.0223(3) 0.0182(3) 0.0180(3) 0.0008(3) 0.0025(3) 0.0002(3)
W22 0.0229(3) 0.0183(3) 0.0217(4) 0.0008(3) 0.0019(3) -0.0011(3)
W23 0.0285(4) 0.0206(3) 0.0183(3) -0.0025(3) -0.0011(3) 0.0014(3)
W24 0.0304(4) 0.0251(4) 0.0169(3) -0.0029(3) 0.0019(3) 0.0070(3)
W25 0.0234(3) 0.0212(3) 0.0167(3) -0.0004(3) 0.0024(3) 0.0028(3)
W26 0.0238(3) 0.0181(3) 0.0180(3) -0.0016(3) 0.0031(3) -0.0015(3)
W27 0.0229(3) 0.0181(3) 0.0209(3) -0.0007(3) 0.0038(3) -0.0001(3)
W28 0.0248(3) 0.0200(3) 0.0187(3) 0.0027(3) 0.0010(3) -0.0009(3)
W29 0.0263(4) 0.0265(4) 0.0183(3) 0.0023(3) 0.0035(3) -0.0045(3)
W30 0.0219(3) 0.0217(3) 0.0190(3) 0.0005(3) 0.0030(3) -0.0019(3)
P1 0.028(2) 0.018(2) 0.0134(19) -0.0002(16) 0.0047(17) -0.0006(17)
P2 0.021(2) 0.015(2) 0.019(2) 0.0002(16) 0.0056(17) 0.0012(16)
P3 0.026(2) 0.020(2) 0.013(2) -0.0004(16) 0.0033(17) 0.0001(17)
P4 0.022(2) 0.027(2) 0.016(2) -0.0016(17) 0.0022(17) 0.0026(18)
P5 0.021(2) 0.020(2) 0.017(2) 0.0000(16) 0.0042(17) 0.0010(17)
Y1 0.0330(13) 0.0241(12) 0.0295(13) 0.0005(10) 0.0060(11) 0.0017(10)
Y2 0.040(4) 0.021(4) 0.033(4) -0.001(3) 0.004(3) -0.004(3)

loop_
_atom_type_symbol
_atom_type_description
_atom_type_scat_dispersion_real
_atom_type_scat_dispersion_imag
_atom_type_scat_source
O O 0.0106 0.0060 'International Tables Vol C Tables 4.2.6.8 and 6.1.1.4'
P P 0.1023 0.0942 'International Tables Vol C Tables 4.2.6.8 and 6.1.1.4'
Y Y -2.7962 3.5667 'International Tables Vol C Tables 4.2.6.8 and 6.1.1.4'
W W -0.8490 6.8722 'International Tables Vol C Tables 4.2.6.8 and 6.1.1.4'
N N 0.0061 0.0033 'International Tables Vol C Tables 4.2.6.8 and 6.1.1.4'
H H 0.0000 0.0000 'International Tables Vol C Tables 4.2.6.8 and 6.1.1.4'

loop_
_geom_angle_atom_site_label_1
_geom_angle_atom_site_label_2
_geom_angle_atom_site_label_3
_geom_angle
O1A W1 O1D 101.8(6)
O1A W1 O1C 99.4(6)
O1D W1 O1C 158.7(5)
O1A W1 O1B 97.4(6)
O1D W1 O1B 86.1(6)
O1C W1 O1B 92.1(6)
O1A W1 O10B 97.2(6)
O1D W1 O10B 88.0(6)
O1C W1 O10B 88.5(6)
O1B W1 O10B 165.1(6)
O1A W1 O2P1 172.7(6)
O1D W1 O2P1 85.5(5)
O1C W1 O2P1 73.2(5)
O1B W1 O2P1 82.8(5)
O10B W1 O2P1 83.2(5)
O2A W2 O12C 99.4(6)
O2A W2 O2B 97.3(6)
O12C W2 O2B 91.4(6)
O2A W2 O2D 102.1(6)
O12C W2 O2D 158.1(5)
O2B W2 O2D 89.7(6)
O2A W2 O1B 97.0(6)
O12C W2 O1B 90.1(5)
O2B W2 O1B 165.2(6)
O2D W2 O1B 83.5(5)
O2A W2 O3P1 172.7(6)
O12C W2 O3P1 73.7(5)
O2B W2 O3P1 85.5(5)
O2D W2 O3P1 84.7(5)
O1B W2 O3P1 80.9(5)
O3A W3 O3C 98.7(6)
O3A W3 O3B 96.6(6)
O3C W3 O3B 92.4(6)
O3A W3 O3D 102.7(6)
O3C W3 O3D 158.6(6)
O3B W3 O3D 85.6(5)
O3A W3 O2B 97.7(6)
O3C W3 O2B 89.0(6)
O3B W3 O2B 165.2(6)
O3D W3 O2B 87.7(6)
O3A W3 O2P2 172.3(5)
O3C W3 O2P2 73.9(5)
O3B W3 O2P2 82.1(5)
O3D W3 O2P2 84.8(5)
O2B W3 O2P2 84.2(5)
O4A W4 O4B 98.4(6)
O4A W4 O4C 98.8(6)
O4B W4 O4C 92.9(5)
O4A W4 O4D 101.4(6)
O4B W4 O4D 88.2(6)
O4C W4 O4D 159.4(5)
O4A W4 O3B 95.5(6)
O4B W4 O3B 165.2(6)
O4C W4 O3B 90.0(5)
O4D W4 O3B 84.0(5)
O4A W4 O3P2 172.9(5)
O4B W4 O3P2 85.4(5)
O4C W4 O3P2 75.0(5)
O4D W4 O3P2 84.6(5)
O3B W4 O3P2 81.3(5)
O5A W5 O5D 103.4(6)
O5A W5 O5C 97.6(6)
O5D W5 O5C 159.0(6)
O5A W5 O5B 97.8(6)
O5D W5 O5B 87.0(6)
O5C W5 O5B 91.7(6)
O5A W5 O4B 97.0(6)
O5D W5 O4B 85.9(6)
O5C W5 O4B 90.2(6)
O5B W5 O4B 164.7(6)
O5A W5 O2P3 171.3(5)
O5D W5 O2P3 85.2(5)
O5C W5 O2P3 73.8(5)
O5B W5 O2P3 82.3(5)
O4B W5 O2P3 83.6(5)
O6A W6 O6C 98.1(6)
O6A W6 O6D 102.8(6)
O6C W6 O6D 158.7(6)
O6A W6 O6B 97.8(6)
O6C W6 O6B 91.7(6)
O6D W6 O6B 89.0(6)
O6A W6 O5B 96.4(6)
O6C W6 O5B 89.8(6)
O6D W6 O5B 84.3(5)
O6B W6 O5B 165.3(6)
O6A W6 O3P3 171.2(6)
O6C W6 O3P3 73.5(5)
O6D W6 O3P3 85.4(5)
O6B W6 O3P3 85.2(5)
O5B W6 O3P3 81.2(5)
O7A W7 O7C 99.6(7)
O7A W7 O6B 98.0(6)
O7C W7 O6B 89.5(6)
O7A W7 O7B 97.3(6)
O7C W7 O7B 91.8(6)
O6B W7 O7B 164.2(6)
O7A W7 O7D 100.9(6)
O7C W7 O7D 159.5(6)
O6B W7 O7D 86.7(6)
O7B W7 O7D 86.6(6)
O7A W7 O2P4 173.6(6)
O7C W7 O2P4 74.0(5)
O6B W7 O2P4 82.9(5)
O7B W7 O2P4 82.3(5)
O7D W7 O2P4 85.5(5)
O8A W8 O8D 101.6(7)
O8A W8 O8C 98.9(7)
O8D W8 O8C 159.1(6)
O8A W8 O8B 98.1(7)
O8D W8 O8B 88.9(6)
O8C W8 O8B 92.2(6)
O8A W8 O7B 94.6(7)
O8D W8 O7B 85.6(6)
O8C W8 O7B 88.8(6)
O8B W8 O7B 166.9(6)
O8A W8 O3P4 171.6(6)
O8D W8 O3P4 85.3(5)
O8C W8 O3P4 73.9(5)
O8B W8 O3P4 86.6(5)
O7B W8 O3P4 81.1(5)
O9A W9 O9D 101.0(6)
O9A W9 O9C 102.0(6)
O9D W9 O9C 156.9(6)
O9A W9 O9B 96.3(6)
O9D W9 O9B 87.2(6)
O9C W9 O9B 91.8(6)
O9A W9 O8B 97.5(6)
O9D W9 O8B 86.6(6)
O9C W9 O8B 88.9(6)
O9B W9 O8B 165.8(6)
O9A W9 O2P5 175.7(6)
O9D W9 O2P5 83.1(5)
O9C W9 O2P5 73.9(5)
O9B W9 O2P5 82.7(5)
O8B W9 O2P5 83.9(5)
O10A W10 O10D 100.5(6)
O10A W10 O10B 98.6(6)
O10D W10 O10B 89.5(6)
O10A W10 O10C 99.4(6)
O10D W10 O10C 159.6(5)
O10B W10 O10C 91.5(6)
O10A W10 O9B 95.1(6)
O10D W10 O9B 85.2(6)
O10B W10 O9B 166.0(6)
O10C W10 O9B 88.9(6)
O10A W10 O3P5 172.4(6)
O10D W10 O3P5 86.1(5)
O10B W10 O3P5 85.1(5)
O10C W10 O3P5 73.7(5)
O9B W10 O3P5 81.6(5)
O11A W11 O11D 101.7(6)
O11A W11 O20B 97.5(6)
O11D W11 O20B 89.7(6)
O11A W11 O1C 98.9(6)
O11D W11 O1C 158.8(5)
O20B W11 O1C 92.5(5)
O11A W11 O11B 95.5(6)
O11D W11 O11B 84.3(5)
O20B W11 O11B 166.6(6)
O1C W11 O11B 88.9(5)
O11A W11 O2P1 170.5(5)
O11D W11 O2P1 86.9(5)
O20B W11 O2P1 86.6(5)
O1C W11 O2P1 72.3(5)
O11B W11 O2P1 81.2(5)
O12A W12 O12D 102.0(6)
O12A W12 O11B 97.9(6)
O12D W12 O11B 85.5(5)
O12A W12 O12C 99.8(6)
O12D W12 O12C 158.2(5)
O11B W12 O12C 91.5(5)
O12A W12 O12B 97.2(6)
O12D W12 O12B 89.2(5)
O11B W12 O12B 164.7(6)
O12C W12 O12B 88.0(5)
O12A W12 O3P1 172.7(5)
O12D W12 O3P1 85.3(5)
O11B W12 O3P1 81.7(5)
O12C W12 O3P1 72.9(5)
O12B W12 O3P1 83.6(5)
O13A W13 O13D 103.0(6)
O13A W13 O3C 99.4(6)
O13D W13 O3C 157.1(6)
O13A W13 O12B 97.9(6)
O13D W13 O12B 90.0(6)
O3C W13 O12B 91.2(6)
O13A W13 O13B 95.9(6)
O13D W13 O13B 84.2(5)
O3C W13 O13B 89.2(6)
O12B W13 O13B 165.9(6)
O13A W13 O2P2 171.9(6)
O13D W13 O2P2 84.0(5)
O3C W13 O2P2 73.3(5)
O12B W13 O2P2 86.0(5)
O13B W13 O2P2 80.6(5)
O14A W14 O14D 101.1(6)
O14A W14 O13B 98.8(6)
O14D W14 O13B 87.6(6)
O14A W14 O4C 99.7(6)
O14D W14 O4C 159.1(5)
O13B W14 O4C 91.1(6)
O14A W14 O14B 96.0(6)
O14D W14 O14B 87.4(5)
O13B W14 O14B 165.0(6)
O4C W14 O14B 88.6(5)
O14A W14 O3P2 173.3(5)
O14D W14 O3P2 85.5(5)
O13B W14 O3P2 82.4(5)
O4C W14 O3P2 73.6(5)
O14B W14 O3P2 83.2(5)
O15A W15 O14B 97.9(6)
O15A W15 O15D 103.2(6)
O14B W15 O15D 91.1(6)
O15A W15 O5C 97.2(6)
O14B W15 O5C 92.0(6)
O15D W15 O5C 158.8(5)
O15A W15 O15B 94.0(6)
O14B W15 O15B 168.0(5)
O15D W15 O15B 84.9(5)
O5C W15 O15B 87.8(5)
O15A W15 O2P3 169.9(5)
O14B W15 O2P3 87.1(5)
O15D W15 O2P3 85.4(5)
O5C W15 O2P3 73.8(5)
O15B W15 O2P3 81.3(5)
O16A W16 O16D 102.4(6)
O16A W16 O15B 98.8(6)
O16D W16 O15B 86.5(5)
O16A W16 O6C 99.8(6)
O16D W16 O6C 157.7(6)
O15B W16 O6C 91.8(6)
O16A W16 O16B 96.2(6)
O16D W16 O16B 88.0(6)
O15B W16 O16B 164.8(6)
O6C W16 O16B 88.0(6)
O16A W16 O3P3 172.0(6)
O16D W16 O3P3 85.4(5)
O15B W16 O3P3 82.8(5)
O6C W16 O3P3 72.4(5)
O16B W16 O3P3 82.7(5)
O17A W17 O16B 98.9(6)
O17A W17 O17D 101.8(6)
O16B W17 O17D 89.0(6)
O17A W17 O7C 98.4(6)
O16B W17 O7C 91.7(6)
O17D W17 O7C 159.5(6)
O17A W17 O17B 95.9(6)
O16B W17 O17B 164.9(6)
O17D W17 O17B 84.9(6)
O7C W17 O17B 89.2(6)
O17A W17 O2P4 171.3(6)
O16B W17 O2P4 84.8(5)
O17D W17 O2P4 86.1(5)
O7C W17 O2P4 73.5(5)
O17B W17 O2P4 81.0(5)
O18A W18 O18D 101.7(7)
O18A W18 O17B 98.9(7)
O18D W18 O17B 86.6(6)
O18A W18 O8C 99.5(7)
O18D W18 O8C 158.7(6)
O17B W18 O8C 92.1(6)
O18A W18 O18B 96.8(7)
O18D W18 O18B 87.1(6)
O17B W18 O18B 164.0(6)
O8C W18 O18B 88.5(6)
O18A W18 O3P4 172.8(6)
O18D W18 O3P4 85.4(5)
O17B W18 O3P4 82.0(5)
O8C W18 O3P4 73.4(5)
O18B W18 O3P4 82.9(5)
O19A W19 O19D 101.7(6)
O19A W19 O18B 97.9(7)
O19D W19 O18B 90.9(6)
O19A W19 O9C 98.6(6)
O19D W19 O9C 159.3(6)
O18B W19 O9C 90.4(6)
O19A W19 O19B 94.9(6)
O19D W19 O19B 86.7(6)
O18B W19 O19B 167.3(6)
O9C W19 O19B 87.5(6)
O19A W19 O2P5 171.2(6)
O19D W19 O2P5 86.3(5)
O18B W19 O2P5 85.5(5)
O9C W19 O2P5 73.2(5)
O19B W19 O2P5 81.9(5)
O20A W20 O20D 101.4(6)
O20A W20 O19B 95.9(6)
O20D W20 O19B 86.5(6)
O20A W20 O10C 99.3(6)
O20D W20 O10C 159.3(5)
O19B W20 O10C 91.1(6)
O20A W20 O20B 97.3(6)
O20D W20 O20B 88.6(5)
O19B W20 O20B 166.6(6)
O10C W20 O20B 89.1(5)
O20A W20 O3P5 172.3(6)
O20D W20 O3P5 86.2(5)
O19B W20 O3P5 83.6(5)
O10C W20 O3P5 73.1(5)
O20B W20 O3P5 83.7(5)
O21A W21 O25E 100.2(6)
O21A W21 O2D 96.2(6)
O25E W21 O2D 163.5(6)
O21A W21 O21E 100.8(6)
O25E W21 O21E 85.5(6)
O2D W21 O21E 92.3(6)
O21A W21 O1D 96.9(6)
O25E W21 O1D 90.8(6)
O2D W21 O1D 86.4(5)
O21E W21 O1D 162.3(6)
O21A W21 O1P1 179.2(6)
O25E W21 O1P1 79.6(5)
O2D W21 O1P1 84.0(5)
O21E W21 O1P1 78.4(5)
O1D W21 O1P1 83.9(5)
O21A W21 Y1 131.8(5)
O25E W21 Y1 51.0(4)
O2D W21 Y1 116.9(4)
O21E W21 Y1 47.7(4)
O1D W21 Y1 118.0(4)
O1P1 W21 Y1 47.5(3)
O22A W22 O4D 101.2(6)
O22A W22 O3D 97.9(6)
O4D W22 O3D 89.2(6)
O22A W22 O22E 100.8(6)
O4D W22 O22E 91.4(6)
O3D W22 O22E 160.8(6)
O22A W22 O21E 98.3(6)
O4D W22 O21E 160.4(6)
O3D W22 O21E 90.4(6)
O22E W22 O21E 82.7(6)
O22A W22 O1P2 174.6(6)
O4D W22 O1P2 83.9(5)
O3D W22 O1P2 83.6(5)
O22E W22 O1P2 77.4(5)
O21E W22 O1P2 76.5(5)
O22A W22 Y1 129.4(5)
O4D W22 Y1 114.7(4)
O3D W22 Y1 116.1(4)
O22E W22 Y1 46.9(4)
O21E W22 Y1 48.8(4)
O1P2 W22 Y1 45.9(3)
O23A W23 O5D 99.6(6)
O23A W23 O6D 99.8(6)
O5D W23 O6D 88.6(5)
O23A W23 O22E 99.3(6)
O5D W23 O22E 91.8(6)
O6D W23 O22E 160.6(6)
O23A W23 O23E 98.8(6)
O5D W23 O23E 161.6(6)
O6D W23 O23E 89.2(5)
O22E W23 O23E 84.3(6)
O23A W23 O1P3 175.1(6)
O5D W23 O1P3 83.5(5)
O6D W23 O1P3 83.9(5)
O22E W23 O1P3 76.8(5)
O23E W23 O1P3 78.0(5)
O23A W23 Y1 129.7(5)
O5D W23 Y1 115.3(4)
O6D W23 Y1 115.2(4)
O22E W23 Y1 47.7(4)
O23E W23 Y1 50.0(4)
O1P3 W23 Y1 45.5(3)
O24A W24 O23E 99.7(6)
O24A W24 O7D 97.6(6)
O23E W24 O7D 91.0(6)
O24A W24 O8D 97.1(6)
O23E W24 O8D 163.0(6)
O7D W24 O8D 89.2(6)
O24A W24 O24E 98.2(6)
O23E W24 O24E 84.9(6)
O7D W24 O24E 164.1(6)
O8D W24 O24E 90.3(6)
O24A W24 O1P4 176.4(6)
O23E W24 O1P4 79.6(5)
O7D W24 O1P4 86.0(5)
O8D W24 O1P4 83.4(5)
O24E W24 O1P4 78.2(5)
O24A W24 Y1 130.2(5)
O23E W24 Y1 49.3(4)
O7D W24 Y1 117.4(4)
O8D W24 Y1 116.4(4)
O24E W24 Y1 49.4(4)
O1P4 W24 Y1 46.9(3)
O25A W25 O9D 98.8(6)
O25A W25 O24E 99.4(6)
O9D W25 O24E 91.9(6)
O25A W25 O10D 97.3(6)
O9D W25 O10D 88.6(6)
O24E W25 O10D 163.1(6)
O25A W25 O25E 99.1(6)
O9D W25 O25E 162.1(6)
O24E W25 O25E 85.0(6)
O10D W25 O25E 89.4(6)
O25A W25 O1P5 177.3(6)
O9D W25 O1P5 83.5(5)
O24E W25 O1P5 79.0(5)
O10D W25 O1P5 84.3(5)
O25E W25 O1P5 78.7(5)
O25A W25 Y1 130.3(5)
O9D W25 Y1 115.4(4)
O24E W25 Y1 47.7(4)
O10D W25 Y1 117.5(4)
O25E W25 Y1 50.8(4)
O1P5 W25 Y1 47.1(3)
O26A W26 O26E 98.0(6)
O26A W26 O30E 97.8(6)
O26E W26 O30E 89.6(6)
O26A W26 O12D 95.5(6)
O26E W26 O12D 90.6(6)
O30E W26 O12D 166.6(5)
O26A W26 O11D 96.4(6)
O26E W26 O11D 165.5(6)
O30E W26 O11D 90.4(6)
O12D W26 O11D 86.1(5)
O26A W26 O4P1 178.3(5)
O26E W26 O4P1 83.0(5)
O30E W26 O4P1 83.5(5)
O12D W26 O4P1 83.2(5)
O11D W26 O4P1 82.5(5)
O26A W26 Y2 133.2(4)
O26E W26 Y2 53.0(4)
O30E W26 Y2 53.1(4)
O12D W26 Y2 117.6(4)
O11D W26 Y2 116.8(4)
O4P1 W26 Y2 48.4(4)
O27A W27 O27E 97.9(6)
O27A W27 O26E 98.0(6)
O27E W27 O26E 90.1(6)
O27A W27 O13D 95.5(6)
O27E W27 O13D 166.5(5)
O26E W27 O13D 89.6(6)
O27A W27 O14D 96.0(6)
O27E W27 O14D 89.8(5)
O26E W27 O14D 165.8(5)
O13D W27 O14D 87.2(5)
O27A W27 O4P2 177.3(6)
O27E W27 O4P2 84.7(5)
O26E W27 O4P2 82.6(5)
O13D W27 O4P2 81.9(5)
O14D W27 O4P2 83.3(5)
O27A W27 Y2 134.4(5)
O27E W27 Y2 54.0(4)
O26E W27 Y2 53.4(4)
O13D W27 Y2 116.1(4)
O14D W27 Y2 116.3(4)
O4P2 W27 Y2 47.9(3)
O28A W28 O28E 98.5(6)
O28A W28 O16D 95.9(6)
O28E W28 O16D 91.2(6)
O28A W28 O15D 96.4(6)
O28E W28 O15D 165.0(6)
O16D W28 O15D 85.9(5)
O28A W28 O27E 97.2(6)
O28E W28 O27E 90.4(6)
O16D W28 O27E 166.5(5)
O15D W28 O27E 89.1(5)
O28A W28 O4P3 178.1(6)
O28E W28 O4P3 83.2(5)
O16D W28 O4P3 83.3(5)
O15D W28 O4P3 81.8(5)
O27E W28 O4P3 83.5(5)
O28A W28 Y2 135.0(5)
O28E W28 Y2 53.2(5)
O16D W28 Y2 116.3(4)
O15D W28 Y2 115.4(4)
O27E W28 Y2 55.1(4)
O4P3 W28 Y2 46.7(4)
O29A W29 O17D 96.4(6)
O29A W29 O18D 96.2(6)
O17D W29 O18D 88.0(6)
O29A W29 O29E 97.2(6)
O17D W29 O29E 166.4(5)
O18D W29 O29E 90.2(6)
O29A W29 O28E 98.3(6)
O17D W29 O28E 89.8(6)
O18D W29 O28E 165.6(6)
O29E W29 O28E 88.5(6)
O29A W29 O4P4 178.6(6)
O17D W29 O4P4 82.9(5)
O18D W29 O4P4 82.7(5)
O29E W29 O4P4 83.5(5)
O28E W29 O4P4 82.9(5)
O29A W29 Y2 133.6(5)
O17D W29 Y2 115.9(4)
O18D W29 Y2 116.3(4)
O29E W29 Y2 53.4(4)
O28E W29 Y2 52.6(4)
O4P4 W29 Y2 47.7(4)
O30A W30 O29E 97.3(6)
O30A W30 O30E 98.4(6)
O29E W30 O30E 90.9(6)
O30A W30 O20D 95.8(6)
O29E W30 O20D 166.3(6)
O30E W30 O20D 91.3(6)
O30A W30 O19D 96.3(6)
O29E W30 O19D 88.8(6)
O30E W30 O19D 165.3(6)
O20D W30 O19D 85.8(5)
O30A W30 O4P5 178.3(6)
O29E W30 O4P5 84.0(5)
O30E W30 O4P5 82.8(5)
O20D W30 O4P5 82.9(5)
O19D W30 O4P5 82.5(5)
O30A W30 Y2 134.1(5)
O29E W30 Y2 53.7(4)
O30E W30 Y2 54.2(4)
O20D W30 Y2 118.0(4)
O19D W30 Y2 115.1(4)
O4P5 W30 Y2 47.6(4)
O4P1 P1 O1P1 113.7(7)
O4P1 P1 O3P1 108.8(7)
O1P1 P1 O3P1 110.2(7)
O4P1 P1 O2P1 108.8(7)
O1P1 P1 O2P1 109.4(7)
O3P1 P1 O2P1 105.8(7)
O4P2 P2 O1P2 112.1(7)
O4P2 P2 O3P2 108.8(7)
O1P2 P2 O3P2 110.0(7)
O4P2 P2 O2P2 108.8(7)
O1P2 P2 O2P2 110.3(7)
O3P2 P2 O2P2 106.6(7)
O1P3 P3 O4P3 112.6(7)
O1P3 P3 O2P3 109.4(7)
O4P3 P3 O2P3 108.9(7)
O1P3 P3 O3P3 109.8(7)
O4P3 P3 O3P3 110.2(7)
O2P3 P3 O3P3 105.7(7)
O1P4 P4 O4P4 112.9(8)
O1P4 P4 O2P4 109.9(7)
O4P4 P4 O2P4 108.9(7)
O1P4 P4 O3P4 110.5(7)
O4P4 P4 O3P4 108.8(8)
O2P4 P4 O3P4 105.6(7)
O4P5 P5 O1P5 112.2(7)
O4P5 P5 O3P5 108.6(7)
O1P5 P5 O3P5 108.6(7)
O4P5 P5 O2P5 110.4(7)
O1P5 P5 O2P5 109.9(7)
O3P5 P5 O2P5 107.0(7)
O2Y Y1 O1Y 1(2)
O2Y Y1 O1P3 80.2(19)
O1Y Y1 O1P3 80.1(5)
O2Y Y1 O1P2 80.1(19)
O1Y Y1 O1P2 79.2(5)
O1P3 Y1 O1P2 71.6(4)
O2Y Y1 O1P4 78(2)
O1Y Y1 O1P4 78.5(5)
O1P3 Y1 O1P4 72.2(4)
O1P2 Y1 O1P4 140.0(4)
O2Y Y1 O22E 130.2(19)
O1Y Y1 O22E 129.7(5)
O1P3 Y1 O22E 60.4(4)
O1P2 Y1 O22E 60.3(4)
O1P4 Y1 O22E 113.4(4)
O2Y Y1 O1P5 76.7(19)
O1Y Y1 O1P5 77.2(5)
O1P3 Y1 O1P5 139.0(4)
O1P2 Y1 O1P5 135.0(4)
O1P4 Y1 O1P5 70.2(4)
O22E Y1 O1P5 153.0(4)
O2Y Y1 O1P1 78.3(19)
O1Y Y1 O1P1 77.9(5)
O1P3 Y1 O1P1 138.4(4)
O1P2 Y1 O1P1 69.9(4)
O1P4 Y1 O1P1 135.4(4)
O22E Y1 O1P1 110.9(4)
O1P5 Y1 O1P1 68.0(4)
O2Y Y1 O21E 127(2)
O1Y Y1 O21E 126.5(5)
O1P3 Y1 O21E 112.5(4)
O1P2 Y1 O21E 59.1(4)
O1P4 Y1 O21E 154.7(4)
O22E Y1 O21E 56.3(4)
O1P5 Y1 O21E 108.4(4)
O1P1 Y1 O21E 58.1(4)
O2Y Y1 O24E 125.5(19)
O1Y Y1 O24E 126.3(5)
O1P3 Y1 O24E 112.7(4)
O1P2 Y1 O24E 154.2(4)
O1P4 Y1 O24E 59.4(4)
O22E Y1 O24E 98.6(4)
O1P5 Y1 O24E 59.0(4)
O1P1 Y1 O24E 108.8(4)
O21E Y1 O24E 97.5(4)
O2Y Y1 O23E 128.2(19)
O1Y Y1 O23E 128.7(5)
O1P3 Y1 O23E 60.5(4)
O1P2 Y1 O23E 113.7(4)
O1P4 Y1 O23E 59.8(4)
O22E Y1 O23E 57.1(4)
O1P5 Y1 O23E 111.0(4)
O1P1 Y1 O23E 153.3(4)
O21E Y1 O23E 99.7(4)
O24E Y1 O23E 55.8(4)
O2Y Y1 O25E 124.5(19)
O1Y Y1 O25E 124.5(5)
O1P3 Y1 O25E 155.3(4)
O1P2 Y1 O25E 109.6(4)
O1P4 Y1 O25E 110.4(4)
O22E Y1 O25E 98.0(4)
O1P5 Y1 O25E 57.8(4)
O1P1 Y1 O25E 57.3(4)
O21E Y1 O25E 54.7(4)
O24E Y1 O25E 55.4(4)
O23E Y1 O25E 98.7(4)
O1Y Y2 O2Y 1.1(14)
O1Y Y2 O4P3 81.7(8)
O2Y Y2 O4P3 80.9(12)
O1Y Y2 O4P5 81.6(8)
O2Y Y2 O4P5 81.8(12)
O4P3 Y2 O4P5 142.0(5)
O1Y Y2 O4P4 82.2(9)
O2Y Y2 O4P4 81.3(12)
O4P3 Y2 O4P4 72.0(4)
O4P5 Y2 O4P4 72.1(5)
O1Y Y2 O4P2 80.7(8)
O2Y Y2 O4P2 81.1(12)
O4P3 Y2 O4P2 70.9(4)
O4P5 Y2 O4P2 138.6(5)
O4P4 Y2 O4P2 140.9(5)
O1Y Y2 O4P1 81.2(9)
O2Y Y2 O4P1 82.3(12)
O4P3 Y2 O4P1 139.7(5)
O4P5 Y2 O4P1 70.0(4)
O4P4 Y2 O4P1 140.3(5)
O4P2 Y2 O4P1 70.5(4)
O1Y Y2 O28E 129.7(9)
O2Y Y2 O28E 128.6(12)
O4P3 Y2 O28E 58.4(4)
O4P5 Y2 O28E 110.5(5)
O4P4 Y2 O28E 58.4(4)
O4P2 Y2 O28E 109.7(5)
O4P1 Y2 O28E 149.1(5)
O1Y Y2 O29E 129.5(9)
O2Y Y2 O29E 129.0(12)
O4P3 Y2 O29E 110.5(5)
O4P5 Y2 O29E 58.3(4)
O4P4 Y2 O29E 58.3(4)
O4P2 Y2 O29E 149.8(5)
O4P1 Y2 O29E 108.5(5)
O28E Y2 O29E 55.1(4)
O1Y Y2 O26E 126.7(9)
O2Y Y2 O26E 127.6(12)
O4P3 Y2 O26E 109.3(5)
O4P5 Y2 O26E 108.2(5)
O4P4 Y2 O26E 151.1(5)
O4P2 Y2 O26E 57.1(4)
O4P1 Y2 O26E 56.4(4)
O28E Y2 O26E 96.7(4)
O29E Y2 O26E 96.4(4)
O1Y Y2 O30E 128.2(9)
O2Y Y2 O30E 129.0(12)
O4P3 Y2 O30E 150.0(5)
O4P5 Y2 O30E 57.7(4)
O4P4 Y2 O30E 110.1(5)
O4P2 Y2 O30E 108.2(5)
O4P1 Y2 O30E 56.9(4)
O28E Y2 O30E 96.2(5)
O29E Y2 O30E 54.8(4)
O26E Y2 O30E 54.1(4)
O1Y Y2 O27E 128.9(9)
O2Y Y2 O27E 128.8(12)
O4P3 Y2 O27E 58.6(4)
O4P5 Y2 O27E 149.3(5)
O4P4 Y2 O27E 110.5(5)
O4P2 Y2 O27E 58.0(4)
O4P1 Y2 O27E 108.0(5)
O28E Y2 O27E 55.1(4)
O29E Y2 O27E 96.0(4)
O26E Y2 O27E 54.3(4)
O30E Y2 O27E 94.7(4)
P1 O1P1 W21 129.2(7)
P1 O1P1 Y1 136.3(7)
W21 O1P1 Y1 94.4(4)
P1 O2P1 W1 127.0(7)
P1 O2P1 W11 126.0(7)
W1 O2P1 W11 94.4(5)
P1 O3P1 W2 127.8(7)
P1 O3P1 W12 126.0(7)
W2 O3P1 W12 93.4(4)
P1 O4P1 W26 135.5(8)
P1 O4P1 Y2 129.0(7)
W26 O4P1 Y2 95.6(5)
P1 O4P1 O1Y 102.5(7)
W26 O4P1 O1Y 122.0(6)
Y2 O4P1 O1Y 26.4(4)
P2 O1P2 W22 127.6(8)
P2 O1P2 Y1 137.5(8)
W22 O1P2 Y1 94.8(5)
P2 O2P2 W3 127.0(7)
P2 O2P2 W13 127.5(7)
W3 O2P2 W13 92.9(4)
P2 O3P2 W4 128.1(7)
P2 O3P2 W14 125.0(7)
W4 O3P2 W14 93.0(4)
P2 O4P2 W27 134.0(7)
P2 O4P2 Y2 130.5(7)
W27 O4P2 Y2 95.5(5)
P2 O4P2 O1Y 103.7(7)
W27 O4P2 O1Y 122.3(6)
Y2 O4P2 O1Y 26.8(4)
P3 O1P3 W23 128.8(8)
P3 O1P3 Y1 136.4(8)
W23 O1P3 Y1 94.8(5)
P3 O2P3 W15 127.4(7)
P3 O2P3 W5 126.9(7)
W15 O2P3 W5 93.6(4)
P3 O3P3 W6 128.5(7)
P3 O3P3 W16 124.8(7)
W6 O3P3 W16 93.6(5)
P3 O4P3 W28 132.8(7)
P3 O4P3 Y2 131.0(7)
W28 O4P3 Y2 96.1(5)
P3 O4P3 O1Y 103.7(7)
W28 O4P3 O1Y 123.5(6)
Y2 O4P3 O1Y 27.4(4)
P4 O1P4 W24 128.5(8)
P4 O1P4 Y1 137.7(7)
W24 O1P4 Y1 93.7(4)
P4 O2P4 W7 127.4(7)
P4 O2P4 W17 126.6(7)
W7 O2P4 W17 92.8(5)
P4 O3P4 W8 128.3(8)
P4 O3P4 W18 126.3(8)
W8 O3P4 W18 93.6(5)
P4 O4P4 W29 134.9(8)
P4 O4P4 Y2 129.7(7)
W29 O4P4 Y2 95.4(5)
P4 O4P4 O1Y 103.0(7)
W29 O4P4 O1Y 122.1(6)
Y2 O4P4 O1Y 26.7(4)
P5 O1P5 W25 128.4(7)
P5 O1P5 Y1 136.8(7)
W25 O1P5 Y1 94.7(4)
P5 O2P5 W9 127.4(7)
P5 O2P5 W19 125.6(7)
W9 O2P5 W19 93.7(4)
P5 O3P5 W10 128.0(7)
P5 O3P5 W20 124.6(7)
W10 O3P5 W20 93.3(4)
P5 O4P5 W30 133.8(8)
P5 O4P5 Y2 130.9(7)
W30 O4P5 Y2 95.2(5)
P5 O4P5 O1Y 103.9(7)
W30 O4P5 O1Y 122.2(6)
Y2 O4P5 O1Y 27.0(4)
O2Y O1Y Y2 177(3)
O2Y O1Y Y1 1(3)
Y2 O1Y Y1 178.0(13)
O2Y O1Y O4P3 107(3)
Y2 O1Y O4P3 70.9(8)
Y1 O1Y O4P3 107.2(7)
O2Y O1Y O4P5 109(3)
Y2 O1Y O4P5 71.4(8)
Y1 O1Y O4P5 109.9(7)
O4P3 O1Y O4P5 129.5(7)
O2Y O1Y O4P2 109(3)
Y2 O1Y O4P2 72.5(8)
Y1 O1Y O4P2 107.4(7)
O4P3 O1Y O4P2 67.7(5)
O4P5 O1Y O4P2 128.3(7)
O2Y O1Y O4P4 107(3)
Y2 O1Y O4P4 71.0(8)
Y1 O1Y O4P4 107.9(7)
O4P3 O1Y O4P4 68.2(5)
O4P5 O1Y O4P4 68.5(5)
O4P2 O1Y O4P4 129.6(7)
O2Y O1Y O4P1 110(3)
Y2 O1Y O4P1 72.3(8)
Y1 O1Y O4P1 109.5(7)
O4P3 O1Y O4P1 128.6(7)
O4P5 O1Y O4P1 66.9(5)
O4P2 O1Y O4P1 67.7(5)
O4P4 O1Y O4P1 129.0(7)
O1Y O2Y Y1 178(5)
O1Y O2Y Y2 2(2)
Y1 O2Y Y2 178(3)
W1 O1B W2 151.5(8)
W1 O1C W11 120.0(7)
W1 O1D W21 149.3(7)
W2 O2B W3 160.6(8)
W21 O2D W2 151.9(7)
W3 O3B W4 151.9(7)
W3 O3C W13 119.7(7)
W22 O3D W3 148.7(7)
W4 O4B W5 162.7(8)
W4 O4C W14 118.3(6)
W22 O4D W4 150.5(7)
W5 O5B W6 151.0(8)
W5 O5C W15 118.6(7)
W5 O5D W23 148.3(8)
W6 O6B W7 162.6(8)
W6 O6C W16 120.5(7)
W6 O6D W23 150.4(7)
W7 O7B W8 150.0(8)
W7 O7C W17 119.5(7)
W24 O7D W7 147.3(7)
W8 O8B W9 160.4(8)
W8 O8C W18 118.9(7)
W24 O8D W8 149.2(8)
W9 O9B W10 150.3(8)
W9 O9C W19 119.1(7)
W9 O9D W25 149.9(8)
W10 O10B W1 160.4(8)
W10 O10C W20 119.9(6)
W10 O10D W25 148.7(8)
W12 O11B W11 150.8(8)
W11 O11D W26 150.7(7)
W13 O12B W12 159.5(8)
W2 O12C W12 119.9(6)
W12 O12D W26 150.1(7)
W14 O13B W13 150.6(8)
W27 O13D W13 152.4(7)
W15 O14B W14 159.6(8)
W14 O14D W27 148.2(7)
W16 O15B W15 149.0(7)
W15 O15D W28 152.0(7)
W17 O16B W16 161.6(8)
W16 O16D W28 150.7(7)
W18 O17B W17 151.1(8)
W17 O17D W29 149.4(7)
W19 O18B W18 159.5(8)
W18 O18D W29 148.7(8)
W20 O19B W19 147.5(8)
W19 O19D W30 150.6(7)
W11 O20B W20 161.1(8)
W20 O20D W30 150.3(7)
W21 O21E W22 155.5(8)
W21 O21E Y1 101.5(6)
W22 O21E Y1 98.9(6)
W23 O22E W22 153.6(8)
W23 O22E Y1 100.2(6)
W22 O22E Y1 101.4(6)
W24 O23E W23 158.7(8)
W24 O23E Y1 99.4(5)
W23 O23E Y1 97.2(5)
W25 O24E W24 154.9(8)
W25 O24E Y1 101.3(5)
W24 O24E Y1 98.5(5)
W21 O25E W25 159.5(8)
W21 O25E Y1 98.1(5)
W25 O25E Y1 97.3(5)
W26 O26E W27 161.4(8)
W26 O26E Y2 96.2(5)
W27 O26E Y2 95.2(5)
W27 O27E W28 160.9(7)
W27 O27E Y2 94.7(5)
W28 O27E Y2 92.5(5)
W28 O28E W29 159.9(8)
W28 O28E Y2 95.5(6)
W29 O28E Y2 95.5(5)
W30 O29E W29 161.1(8)
W30 O29E Y2 95.0(5)
W29 O29E Y2 94.7(5)
W26 O30E W30 161.1(8)
W26 O30E Y2 95.7(5)
W30 O30E Y2 94.1(5)

loop_
_geom_bond_atom_site_label_1
_geom_bond_atom_site_label_2
_geom_bond_distance
W1 O1A 1.696(14)
W1 O1D 1.867(12)
W1 O1C 1.884(13)
W1 O1B 1.890(13)
W1 O10B 1.942(14)
W1 O2P1 2.240(12)
W2 O2A 1.713(14)
W2 O12C 1.894(12)
W2 O2B 1.901(14)
W2 O2D 1.908(12)
W2 O1B 1.960(13)
W2 O3P1 2.268(12)
W3 O3A 1.725(14)
W3 O3C 1.888(13)
W3 O3B 1.911(13)
W3 O3D 1.914(12)
W3 O2B 1.929(14)
W3 O2P2 2.263(12)
W4 O4A 1.708(13)
W4 O4B 1.898(14)
W4 O4C 1.918(12)
W4 O4D 1.921(12)
W4 O3B 1.953(13)
W4 O3P2 2.258(12)
W5 O5A 1.705(14)
W5 O5D 1.887(13)
W5 O5C 1.899(13)
W5 O5B 1.906(13)
W5 O4B 1.915(14)
W5 O2P3 2.278(12)
W6 O6A 1.687(14)
W6 O6C 1.894(13)
W6 O6D 1.894(12)
W6 O6B 1.906(13)
W6 O5B 1.952(13)
W6 O3P3 2.256(13)
W7 O7A 1.699(15)
W7 O7C 1.903(14)
W7 O6B 1.913(13)
W7 O7B 1.917(14)
W7 O7D 1.924(13)
W7 O2P4 2.284(13)
W8 O8A 1.709(15)
W8 O8D 1.906(13)
W8 O8C 1.910(14)
W8 O8B 1.911(14)
W8 O7B 1.962(14)
W8 O3P4 2.249(13)
W9 O9A 1.697(14)
W9 O9D 1.880(14)
W9 O9C 1.892(13)
W9 O9B 1.900(14)
W9 O8B 1.923(14)
W9 O2P5 2.260(12)
W10 O10A 1.728(14)
W10 O10D 1.886(13)
W10 O10B 1.890(14)
W10 O10C 1.898(12)
W10 O9B 1.968(14)
W10 O3P5 2.253(12)
W11 O11A 1.723(13)
W11 O11D 1.881(13)
W11 O20B 1.912(13)
W11 O1C 1.923(13)
W11 O11B 1.956(13)
W11 O2P1 2.253(12)
W12 O12A 1.717(14)
W12 O12D 1.884(12)
W12 O11B 1.914(13)
W12 O12C 1.927(12)
W12 O12B 1.927(13)
W12 O3P1 2.274(12)
W13 O13A 1.703(14)
W13 O13D 1.896(13)
W13 O3C 1.911(14)
W13 O12B 1.911(13)
W13 O13B 1.975(14)
W13 O2P2 2.271(12)
W14 O14A 1.716(13)
W14 O14D 1.875(12)
W14 O13B 1.890(14)
W14 O4C 1.934(12)
W14 O14B 1.964(13)
W14 O3P2 2.302(12)
W15 O15A 1.732(13)
W15 O14B 1.865(13)
W15 O15D 1.870(12)
W15 O5C 1.937(13)
W15 O15B 1.966(13)
W15 O2P3 2.249(12)
W16 O16A 1.723(14)
W16 O16D 1.866(13)
W16 O15B 1.914(13)
W16 O6C 1.918(13)
W16 O16B 1.950(14)
W16 O3P3 2.286(13)
W17 O17A 1.747(15)
W17 O16B 1.874(13)
W17 O17D 1.901(13)
W17 O7C 1.926(14)
W17 O17B 1.946(14)
W17 O2P4 2.286(13)
W18 O18A 1.705(16)
W18 O18D 1.892(14)
W18 O17B 1.910(14)
W18 O8C 1.914(13)
W18 O18B 1.955(14)
W18 O3P4 2.270(13)
W19 O19A 1.717(15)
W19 O19D 1.870(12)
W19 O18B 1.889(14)
W19 O9C 1.934(13)
W19 O19B 1.980(14)
W19 O2P5 2.260(12)
W20 O20A 1.704(14)
W20 O20D 1.895(12)
W20 O19B 1.904(14)
W20 O10C 1.906(12)
W20 O20B 1.927(13)
W20 O3P5 2.276(12)
W21 O21A 1.711(13)
W21 O25E 1.869(14)
W21 O2D 1.880(12)
W21 O21E 1.883(14)
W21 O1D 1.922(12)
W21 O1P1 2.228(12)
W21 Y1 3.602(3)
W22 O22A 1.711(14)
W22 O4D 1.858(13)
W22 O3D 1.880(13)
W22 O22E 1.912(14)
W22 O21E 1.927(14)
W22 O1P2 2.267(13)
W22 Y1 3.567(3)
W23 O23A 1.710(14)
W23 O5D 1.891(13)
W23 O6D 1.895(13)
W23 O22E 1.906(14)
W23 O23E 1.930(13)
W23 O1P3 2.268(13)
W23 Y1 3.535(3)
W24 O24A 1.712(13)
W24 O23E 1.872(13)
W24 O7D 1.876(13)
W24 O8D 1.896(13)
W24 O24E 1.910(14)
W24 O1P4 2.258(13)
W24 Y1 3.554(3)
W25 O25A 1.706(14)
W25 O9D 1.887(14)
W25 O24E 1.902(13)
W25 O10D 1.919(13)
W25 O25E 1.927(13)
W25 O1P5 2.247(12)
W25 Y1 3.619(3)
W26 O26A 1.724(12)
W26 O26E 1.867(13)
W26 O30E 1.884(14)
W26 O12D 1.904(12)
W26 O11D 1.908(12)
W26 O4P1 2.137(13)
W26 Y2 3.618(8)
W27 O27A 1.722(13)
W27 O27E 1.877(13)
W27 O26E 1.885(13)
W27 O13D 1.891(13)
W27 O14D 1.921(12)
W27 O4P2 2.160(12)
W27 Y2 3.604(9)
W28 O28A 1.680(13)
W28 O28E 1.861(14)
W28 O16D 1.909(13)
W28 O15D 1.912(12)
W28 O27E 1.915(13)
W28 O4P3 2.167(12)
W28 Y2 3.565(8)
W29 O29A 1.720(14)
W29 O17D 1.903(13)
W29 O18D 1.904(14)
W29 O29E 1.908(13)
W29 O28E 1.912(14)
W29 O4P4 2.167(13)
W29 Y2 3.596(9)
W30 O30A 1.716(13)
W30 O29E 1.863(13)
W30 O30E 1.888(14)
W30 O20D 1.903(13)
W30 O19D 1.917(13)
W30 O4P5 2.173(13)
W30 Y2 3.578(8)
P1 O4P1 1.513(13)
P1 O1P1 1.524(13)
P1 O3P1 1.553(13)
P1 O2P1 1.562(13)
P2 O4P2 1.515(13)
P2 O1P2 1.518(14)
P2 O3P2 1.538(13)
P2 O2P2 1.543(13)
P3 O1P3 1.519(14)
P3 O4P3 1.529(13)
P3 O2P3 1.545(13)
P3 O3P3 1.556(13)
P4 O1P4 1.499(14)
P4 O4P4 1.504(14)
P4 O2P4 1.533(13)
P4 O3P4 1.547(14)
P5 O4P5 1.510(13)
P5 O1P5 1.517(13)
P5 O3P5 1.555(13)
P5 O2P5 1.555(13)
Y1 O2Y 1.29(5)
Y1 O1Y 2.160(17)
Y1 O1P3 2.528(13)
Y1 O1P2 2.570(13)
Y1 O1P4 2.602(13)
Y1 O22E 2.657(14)
Y1 O1P5 2.659(13)
Y1 O1P1 2.665(13)
Y1 O21E 2.717(15)
Y1 O24E 2.728(13)
Y1 O23E 2.730(13)
Y1 O25E 2.828(14)
Y2 O1Y 1.271(18)
Y2 O2Y 2.14(5)
Y2 O4P3 2.611(15)
Y2 O4P5 2.651(15)
Y2 O4P4 2.673(16)
Y2 O4P2 2.685(15)
Y2 O4P1 2.720(15)
Y2 O28E 2.868(16)
Y2 O29E 2.896(15)
Y2 O26E 2.905(16)
Y2 O30E 2.908(16)
Y2 O27E 2.926(15)
O4P1 O1Y 2.82(2)
O4P2 O1Y 2.78(2)
O4P3 O1Y 2.73(2)
O4P4 O1Y 2.80(2)
O4P5 O1Y 2.77(2)
O1Y O2Y 0.87(4)
